data_4105905
loop_
_publ_author_name
'Katharina Kaleta'
'Martin Ruhmann'
'Oliver Theilmann'
'Torsten Beweries'
'Subhendu Roy'
'Perdita Arndt'
'Alexander Villinger'
'Eluvathingal D. Jemmis'
'Axel Schulz'
'Uwe Rosenthal'

_publ_section_title
;
 Reactions of Group 4 Metallocene Alkyne Complexes with Carbodiimides:
 Experimental and Theoretical Studies of the Structure and Bonding of
 Five-Membered Hetero-Metallacycloallenes
;
_journal_name_full 'Journal of the American Chemical Society'
_journal_page_first 5463
_journal_page_last 5473
_journal_paper_doi 10.1021/ja111479j
_journal_volume 133
_journal_year 2011
_chemical_formula_moiety 'C31 H50 N2 Si2 Zr'
_chemical_formula_sum 'C31 H50 N2 Si2 Zr'
_chemical_formula_weight 598.13
_chemical_name_systematic
;
 ?
;
_space_group_IT_number 2
_symmetry_cell_setting triclinic
_symmetry_Int_Tables_number 2
_symmetry_space_group_name_Hall '-P 1'
_symmetry_space_group_name_H-M 'P -1'
_atom_sites_solution_hydrogens geom
_atom_sites_solution_primary direct
_atom_sites_solution_secondary difmap
_audit_author_name 'Villinger, A.'
_audit_creation_method SHELXL-97
_cell_angle_alpha 78.8080(10)
_cell_angle_beta 85.7410(10)
_cell_angle_gamma 69.6270(10)
_cell_formula_units_Z 2
_cell_length_a 10.4688(3)
_cell_length_b 12.2660(4)
_cell_length_c 13.3377(4)
_cell_measurement_reflns_used 7969
_cell_measurement_temperature 173(2)
_cell_measurement_theta_max 65.045
_cell_measurement_theta_min 5.047
_cell_volume 1574.99(8)
_computing_cell_refinement 'Bruker Apex V7.51A'
_computing_data_collection 'Bruker Apex V7.51A'
_computing_data_reduction 'Bruker SAINT'
_computing_molecular_graphics 'ORTEP-3v2.01 (Farrugia, 1997)'
_computing_publication_material SHELXL-97
_computing_structure_refinement 'SHELXL-97 (Sheldrick, 1997)'
_computing_structure_solution 'SHELXS-97 (Sheldrick, 1997)'
_diffrn_ambient_temperature 173(2)
_diffrn_measured_fraction_theta_full 0.964
_diffrn_measured_fraction_theta_max 0.964
_diffrn_measurement_device_type 'Bruker-Nonius Apex X8-CCD-diffractometer'
_diffrn_measurement_method 'phi and omega scans'
_diffrn_radiation_monochromator graphite
_diffrn_radiation_source 'sealed tube'
_diffrn_radiation_type MoK\a
_diffrn_radiation_wavelength 0.71073
_diffrn_reflns_av_R_equivalents 0.0189
_diffrn_reflns_av_sigmaI/netI 0.0315
_diffrn_reflns_limit_h_max 14
_diffrn_reflns_limit_h_min -14
_diffrn_reflns_limit_k_max 14
_diffrn_reflns_limit_k_min -17
_diffrn_reflns_limit_l_max 18
_diffrn_reflns_limit_l_min -18
_diffrn_reflns_number 15193
_diffrn_reflns_theta_full 30.00
_diffrn_reflns_theta_max 30.00
_diffrn_reflns_theta_min 2.52
_exptl_absorpt_coefficient_mu 0.447
_exptl_absorpt_correction_T_max 0.9081
_exptl_absorpt_correction_T_min 0.8558
_exptl_absorpt_correction_type multi-scan
_exptl_absorpt_process_details '(SADABS; Sheldrick, 2004)'
_exptl_crystal_colour orange
_exptl_crystal_density_diffrn 1.261
_exptl_crystal_description block
_exptl_crystal_F_000 636
_exptl_crystal_size_max 0.36
_exptl_crystal_size_mid 0.27
_exptl_crystal_size_min 0.22
_refine_diff_density_max 0.454
_refine_diff_density_min -0.353
_refine_diff_density_rms 0.061
_refine_ls_extinction_method none
_refine_ls_goodness_of_fit_ref 1.047
_refine_ls_hydrogen_treatment constr
_refine_ls_matrix_type full
_refine_ls_number_parameters 331
_refine_ls_number_reflns 8865
_refine_ls_number_restraints 0
_refine_ls_restrained_S_all 1.047
_refine_ls_R_factor_all 0.0344
_refine_ls_R_factor_gt 0.0278
_refine_ls_shift/su_max 0.001
_refine_ls_shift/su_mean 0.000
_refine_ls_structure_factor_coef Fsqd
_refine_ls_weighting_details 'calc w=1/[\s^2^(Fo^2^)+(0.0395P)^2^+0.2574P] where P=(Fo^2^+2Fc^2^)/3'
_refine_ls_weighting_scheme calc
_refine_ls_wR_factor_gt 0.0705
_refine_ls_wR_factor_ref 0.0731
_reflns_number_gt 7836
_reflns_number_total 8865
_reflns_threshold_expression >2\s(I)
_cod_data_source_file ja111479j_si_002.cif
_cod_data_source_block av_ot18
_cod_database_code 4105905

loop_
_symmetry_equiv_pos_as_xyz
'x, y, z'
'-x, -y, -z'

loop_
_atom_site_label
_atom_site_type_symbol
_atom_site_fract_x
_atom_site_fract_y
_atom_site_fract_z
_atom_site_U_iso_or_equiv
_atom_site_adp_type
_atom_site_occupancy
_atom_site_symmetry_multiplicity
_atom_site_calc_flag
_atom_site_refinement_flags
Zr1 Zr 0.272382(12) 0.970868(11) 0.285250(9) 0.01433(4) Uani 1 1 d .
Si1 Si -0.09629(4) 1.20654(3) 0.22330(3) 0.01887(8) Uani 1 1 d .
Si2 Si -0.05955(4) 0.77408(4) 0.22539(3) 0.01913(8) Uani 1 1 d .
N1 N 0.29165(11) 0.83493(10) 0.19539(8) 0.0152(2) Uani 1 1 d .
N2 N 0.11280(11) 0.74596(10) 0.25167(9) 0.0159(2) Uani 1 1 d .
C1 C 0.04479(13) 1.06225(12) 0.24683(10) 0.0183(2) Uani 1 1 d .
C2 C 0.07428(13) 0.95688(12) 0.22810(10) 0.0168(2) Uani 1 1 d .
C3 C 0.16200(13) 0.84212(12) 0.22444(10) 0.0157(2) Uani 1 1 d .
C4 C -0.06186(18) 1.30542(14) 0.30030(14) 0.0321(3) Uani 1 1 d .
H4A H -0.0434 1.2644 0.3712 0.048 Uiso 1 1 calc R
H4B H -0.1415 1.3776 0.2983 0.048 Uiso 1 1 calc R
H4C H 0.0174 1.3261 0.2717 0.048 Uiso 1 1 calc R
C5 C -0.11201(17) 1.27848(15) 0.08538(12) 0.0307(3) Uani 1 1 d .
H5A H -0.0268 1.2916 0.0617 0.046 Uiso 1 1 calc R
H5B H -0.1870 1.3545 0.0774 0.046 Uiso 1 1 calc R
H5C H -0.1306 1.2271 0.0449 0.046 Uiso 1 1 calc R
C6 C -0.26127(15) 1.18550(15) 0.26519(12) 0.0269(3) Uani 1 1 d .
H6A H -0.2796 1.1341 0.2246 0.040 Uiso 1 1 calc R
H6B H -0.3348 1.2624 0.2554 0.040 Uiso 1 1 calc R
H6C H -0.2561 1.1490 0.3376 0.040 Uiso 1 1 calc R
C7 C -0.11642(16) 0.88872(15) 0.10806(12) 0.0282(3) Uani 1 1 d .
H7A H -0.1473 0.9675 0.1264 0.042 Uiso 1 1 calc R
H7B H -0.1916 0.8774 0.0767 0.042 Uiso 1 1 calc R
H7C H -0.0403 0.8814 0.0594 0.042 Uiso 1 1 calc R
C8 C -0.17633(16) 0.82516(16) 0.33300(13) 0.0328(4) Uani 1 1 d .
H8A H -0.1511 0.7643 0.3947 0.049 Uiso 1 1 calc R
H8B H -0.2705 0.8393 0.3148 0.049 Uiso 1 1 calc R
H8C H -0.1686 0.8986 0.3459 0.049 Uiso 1 1 calc R
C9 C -0.08167(18) 0.63657(16) 0.20114(15) 0.0352(4) Uani 1 1 d .
H9A H -0.0214 0.6080 0.1449 0.053 Uiso 1 1 calc R
H9B H -0.1765 0.6539 0.1828 0.053 Uiso 1 1 calc R
H9C H -0.0586 0.5758 0.2630 0.053 Uiso 1 1 calc R
C10 C 0.37776(13) 0.74464(12) 0.13827(10) 0.0162(2) Uani 1 1 d .
H10 H 0.3261 0.6914 0.1317 0.019 Uiso 1 1 calc R
C11 C 0.40989(14) 0.79896(13) 0.03013(10) 0.0202(3) Uani 1 1 d .
H11A H 0.3238 0.8478 -0.0060 0.024 Uiso 1 1 calc R
H11B H 0.4628 0.8510 0.0342 0.024 Uiso 1 1 calc R
C12 C 0.49178(15) 0.70188(14) -0.02971(11) 0.0246(3) Uani 1 1 d .
H12A H 0.4364 0.6531 -0.0376 0.029 Uiso 1 1 calc R
H12B H 0.5132 0.7385 -0.0988 0.029 Uiso 1 1 calc R
C13 C 0.62424(16) 0.62310(14) 0.02540(12) 0.0265(3) Uani 1 1 d .
H13A H 0.6722 0.5579 -0.0121 0.032 Uiso 1 1 calc R
H13B H 0.6842 0.6700 0.0259 0.032 Uiso 1 1 calc R
C14 C 0.59646(15) 0.57151(13) 0.13523(11) 0.0246(3) Uani 1 1 d .
H14A H 0.6842 0.5272 0.1707 0.030 Uiso 1 1 calc R
H14B H 0.5479 0.5154 0.1344 0.030 Uiso 1 1 calc R
C15 C 0.51068(14) 0.66851(13) 0.19389(10) 0.0208(3) Uani 1 1 d .
H15A H 0.4896 0.6317 0.2630 0.025 Uiso 1 1 calc R
H15B H 0.5637 0.7192 0.2018 0.025 Uiso 1 1 calc R
C16 C 0.20030(14) 0.63618(12) 0.31652(12) 0.0212(3) Uani 1 1 d .
H16 H 0.2822 0.6527 0.3340 0.025 Uiso 1 1 calc R
C17 C 0.25373(16) 0.52624(14) 0.26591(14) 0.0304(3) Uani 1 1 d .
H17A H 0.1768 0.5017 0.2529 0.037 Uiso 1 1 calc R
H17B H 0.2972 0.5453 0.1995 0.037 Uiso 1 1 calc R
C18 C 0.35775(18) 0.42471(15) 0.33557(19) 0.0460(5) Uani 1 1 d .
H18A H 0.3921 0.3546 0.3020 0.055 Uiso 1 1 calc R
H18B H 0.4361 0.4485 0.3466 0.055 Uiso 1 1 calc R
C19 C 0.2933(2) 0.39283(16) 0.43839(18) 0.0482(5) Uani 1 1 d .
H19A H 0.2214 0.3609 0.4280 0.058 Uiso 1 1 calc R
H19B H 0.3634 0.3306 0.4835 0.058 Uiso 1 1 calc R
C20 C 0.2315(2) 0.50071(17) 0.48956(16) 0.0456(5) Uani 1 1 d .
H20A H 0.3053 0.5255 0.5090 0.055 Uiso 1 1 calc R
H20B H 0.1828 0.4796 0.5527 0.055 Uiso 1 1 calc R
C21 C 0.13235(17) 0.60361(14) 0.41830(12) 0.0275(3) Uani 1 1 d .
H21A H 0.0978 0.6734 0.4524 0.033 Uiso 1 1 calc R
H21B H 0.0536 0.5817 0.4048 0.033 Uiso 1 1 calc R
C22 C 0.26648(16) 1.15759(14) 0.15880(13) 0.0278(3) Uani 1 1 d .
H22 H 0.1829 1.2189 0.1253 0.033 Uiso 1 1 calc R
C23 C 0.35547(15) 1.06297(13) 0.11642(11) 0.0232(3) Uani 1 1 d .
H23 H 0.3461 1.0456 0.0476 0.028 Uiso 1 1 calc R
C24 C 0.47136(14) 1.00743(13) 0.18061(11) 0.0228(3) Uani 1 1 d .
H24 H 0.5574 0.9451 0.1643 0.027 Uiso 1 1 calc R
C25 C 0.45318(16) 1.07056(15) 0.26100(12) 0.0274(3) Uani 1 1 d .
H25 H 0.5238 1.0596 0.3121 0.033 Uiso 1 1 calc R
C26 C 0.32555(17) 1.16182(14) 0.24920(13) 0.0303(3) Uani 1 1 d .
H26 H 0.2913 1.2270 0.2898 0.036 Uiso 1 1 calc R
C27 C 0.20087(16) 0.86686(14) 0.45084(11) 0.0241(3) Uani 1 1 d .
H27 H 0.1295 0.8288 0.4580 0.029 Uiso 1 1 calc R
C28 C 0.34219(17) 0.80792(14) 0.44320(11) 0.0258(3) Uani 1 1 d .
H28 H 0.3878 0.7215 0.4428 0.031 Uiso 1 1 calc R
C29 C 0.40845(16) 0.88829(15) 0.45154(11) 0.0259(3) Uani 1 1 d .
H29 H 0.5090 0.8683 0.4575 0.031 Uiso 1 1 calc R
C30 C 0.30836(16) 0.99575(14) 0.46611(11) 0.0238(3) Uani 1 1 d .
H30 H 0.3262 1.0645 0.4842 0.029 Uiso 1 1 calc R
C31 C 0.17968(16) 0.98358(14) 0.46522(11) 0.0236(3) Uani 1 1 d .
H31 H 0.0912 1.0412 0.4842 0.028 Uiso 1 1 calc R

loop_
_atom_site_aniso_label
_atom_site_aniso_U_11
_atom_site_aniso_U_22
_atom_site_aniso_U_33
_atom_site_aniso_U_23
_atom_site_aniso_U_13
_atom_site_aniso_U_12
Zr1 0.01269(6) 0.01434(6) 0.01717(6) -0.00322(4) -0.00050(4) -0.00584(4)
Si1 0.01699(17) 0.01426(17) 0.02249(18) -0.00316(14) -0.00058(14) -0.00175(14)
Si2 0.01389(17) 0.02219(19) 0.02354(18) -0.00548(15) -0.00111(14) -0.00799(14)
N1 0.0138(5) 0.0158(5) 0.0165(5) -0.0040(4) 0.0004(4) -0.0052(4)
N2 0.0127(5) 0.0137(5) 0.0220(5) -0.0031(4) -0.0014(4) -0.0053(4)
C1 0.0147(6) 0.0166(6) 0.0232(6) -0.0017(5) -0.0009(5) -0.0060(5)
C2 0.0123(5) 0.0189(6) 0.0202(6) -0.0020(5) -0.0016(4) -0.0069(5)
C3 0.0145(6) 0.0159(6) 0.0174(5) -0.0028(5) -0.0021(4) -0.0056(5)
C4 0.0351(9) 0.0212(7) 0.0408(9) -0.0117(7) -0.0021(7) -0.0071(7)
C5 0.0263(8) 0.0282(8) 0.0279(7) 0.0008(6) 0.0012(6) -0.0004(6)
C6 0.0180(7) 0.0306(8) 0.0282(7) -0.0031(6) 0.0005(5) -0.0047(6)
C7 0.0248(7) 0.0343(8) 0.0252(7) -0.0057(6) -0.0083(6) -0.0081(6)
C8 0.0221(7) 0.0362(9) 0.0326(8) -0.0031(7) 0.0073(6) -0.0038(7)
C9 0.0305(8) 0.0327(9) 0.0507(10) -0.0091(8) -0.0088(7) -0.0184(7)
C10 0.0151(6) 0.0160(6) 0.0179(6) -0.0044(5) 0.0009(5) -0.0054(5)
C11 0.0191(6) 0.0203(7) 0.0188(6) -0.0028(5) 0.0002(5) -0.0044(5)
C12 0.0245(7) 0.0280(8) 0.0201(6) -0.0071(6) 0.0020(5) -0.0065(6)
C13 0.0213(7) 0.0279(8) 0.0264(7) -0.0087(6) 0.0049(5) -0.0026(6)
C14 0.0207(7) 0.0206(7) 0.0276(7) -0.0056(6) 0.0009(5) -0.0005(5)
C15 0.0180(6) 0.0212(7) 0.0192(6) -0.0036(5) -0.0016(5) -0.0015(5)
C16 0.0172(6) 0.0138(6) 0.0327(7) -0.0020(5) -0.0042(5) -0.0061(5)
C17 0.0245(7) 0.0168(7) 0.0506(10) -0.0093(7) 0.0116(7) -0.0084(6)
C18 0.0230(8) 0.0162(8) 0.0930(16) -0.0025(9) 0.0033(9) -0.0043(6)
C19 0.0411(11) 0.0195(8) 0.0765(15) 0.0124(9) -0.0166(10) -0.0090(8)
C20 0.0605(13) 0.0291(9) 0.0461(10) 0.0133(8) -0.0244(9) -0.0198(9)
C21 0.0370(9) 0.0189(7) 0.0269(7) 0.0000(6) -0.0048(6) -0.0113(6)
C22 0.0218(7) 0.0189(7) 0.0404(8) 0.0049(6) 0.0008(6) -0.0096(6)
C23 0.0253(7) 0.0229(7) 0.0228(6) 0.0025(5) -0.0007(5) -0.0134(6)
C24 0.0171(6) 0.0246(7) 0.0272(7) -0.0008(6) 0.0029(5) -0.0104(5)
C25 0.0271(8) 0.0376(9) 0.0279(7) -0.0049(6) 0.0014(6) -0.0248(7)
C26 0.0348(9) 0.0238(8) 0.0408(9) -0.0121(7) 0.0130(7) -0.0200(7)
C27 0.0322(8) 0.0282(8) 0.0175(6) -0.0022(5) 0.0011(5) -0.0186(6)
C28 0.0358(8) 0.0204(7) 0.0200(6) -0.0009(5) -0.0072(6) -0.0080(6)
C29 0.0234(7) 0.0313(8) 0.0226(7) -0.0041(6) -0.0064(5) -0.0080(6)
C30 0.0284(7) 0.0268(7) 0.0216(6) -0.0084(6) -0.0019(5) -0.0134(6)
C31 0.0252(7) 0.0286(8) 0.0196(6) -0.0083(6) 0.0034(5) -0.0110(6)

loop_
_atom_type_symbol
_atom_type_description
_atom_type_scat_dispersion_real
_atom_type_scat_dispersion_imag
_atom_type_scat_source
C C 0.0033 0.0016 'International Tables Vol C Tables 4.2.6.8 and 6.1.1.4'
H H 0.0000 0.0000 'International Tables Vol C Tables 4.2.6.8 and 6.1.1.4'
N N 0.0061 0.0033 'International Tables Vol C Tables 4.2.6.8 and 6.1.1.4'
Si Si 0.0817 0.0704 'International Tables Vol C Tables 4.2.6.8 and 6.1.1.4'
Zr Zr -2.9673 0.5597 'International Tables Vol C Tables 4.2.6.8 and 6.1.1.4'

loop_
_geom_angle_atom_site_label_1
_geom_angle_atom_site_label_2
_geom_angle_atom_site_label_3
_geom_angle
N1 Zr1 C1 91.88(5)
N1 Zr1 C2 61.46(4)
C1 Zr1 C2 32.32(5)
N1 Zr1 C27 96.70(5)
C1 Zr1 C27 87.70(5)
C2 Zr1 C27 81.51(5)
N1 Zr1 C3 32.54(4)
C1 Zr1 C3 65.36(5)
C2 Zr1 C3 33.04(4)
C27 Zr1 C3 77.41(4)
N1 Zr1 C31 128.58(5)
C1 Zr1 C31 81.44(5)
C2 Zr1 C31 93.06(5)
C27 Zr1 C31 32.57(5)
C3 Zr1 C31 103.62(5)
N1 Zr1 C26 133.55(5)
C1 Zr1 C26 94.45(5)
C2 Zr1 C26 122.68(5)
C27 Zr1 C26 129.46(5)
C3 Zr1 C26 147.41(5)
C31 Zr1 C26 97.85(5)
N1 Zr1 C24 86.81(5)
C1 Zr1 C24 126.56(5)
C2 Zr1 C24 128.64(5)
C27 Zr1 C24 145.53(5)
C3 Zr1 C24 117.39(5)
C31 Zr1 C24 136.86(5)
C26 Zr1 C24 53.33(5)
N1 Zr1 C23 80.49(5)
C1 Zr1 C23 94.76(5)
C2 Zr1 C23 99.12(5)
C27 Zr1 C23 176.31(5)
C3 Zr1 C23 101.10(5)
C31 Zr1 C23 150.59(5)
C26 Zr1 C23 53.15(5)
C24 Zr1 C23 32.42(5)
N1 Zr1 C22 106.91(5)
C1 Zr1 C22 76.60(5)
C2 Zr1 C22 96.25(5)
C27 Zr1 C22 151.83(5)
C3 Zr1 C22 115.33(5)
C31 Zr1 C22 120.50(5)
C26 Zr1 C22 32.21(6)
C24 Zr1 C22 53.25(5)
C23 Zr1 C22 31.83(5)
N1 Zr1 C28 88.56(4)
C1 Zr1 C28 119.09(5)
C2 Zr1 C28 104.74(5)
C27 Zr1 C28 32.14(5)
C3 Zr1 C28 86.01(5)
C31 Zr1 C28 53.44(5)
C26 Zr1 C28 126.58(5)
C24 Zr1 C28 114.28(5)
C23 Zr1 C28 144.82(5)
C22 Zr1 C28 158.19(5)
N1 Zr1 C25 118.15(5)
C1 Zr1 C25 125.93(5)
C2 Zr1 C25 148.88(5)
C27 Zr1 C25 127.27(5)
C3 Zr1 C25 149.36(5)
C31 Zr1 C25 106.23(5)
C26 Zr1 C25 32.06(6)
C24 Zr1 C25 31.97(5)
C23 Zr1 C25 53.02(5)
C22 Zr1 C25 52.97(5)
C28 Zr1 C25 106.36(5)
C1 Si1 C6 109.84(7)
C1 Si1 C4 107.57(7)
C6 Si1 C4 109.44(8)
C1 Si1 C5 112.81(7)
C6 Si1 C5 107.87(7)
C4 Si1 C5 109.28(8)
N2 Si2 C7 110.97(7)
N2 Si2 C9 109.91(7)
C7 Si2 C9 107.10(8)
N2 Si2 C8 112.66(7)
C7 Si2 C8 108.11(8)
C9 Si2 C8 107.89(9)
C3 N1 C10 122.06(11)
C3 N1 Zr1 87.87(8)
C10 N1 Zr1 149.35(8)
C3 N2 C16 118.12(10)
C3 N2 Si2 117.16(9)
C16 N2 Si2 123.72(9)
C2 C1 Si1 138.63(11)
C2 C1 Zr1 75.22(8)
Si1 C1 Zr1 144.72(7)
C1 C2 C3 153.63(13)
C1 C2 Zr1 72.46(8)
C3 C2 Zr1 81.18(8)
N1 C3 C2 113.97(12)
N1 C3 N2 126.26(12)
C2 C3 N2 119.75(11)
N1 C3 Zr1 59.60(7)
C2 C3 Zr1 65.77(7)
N2 C3 Zr1 146.51(9)
Si1 C4 H4A 109.5
Si1 C4 H4B 109.5
H4A C4 H4B 109.5
Si1 C4 H4C 109.5
H4A C4 H4C 109.5
H4B C4 H4C 109.5
Si1 C5 H5A 109.5
Si1 C5 H5B 109.5
H5A C5 H5B 109.5
Si1 C5 H5C 109.5
H5A C5 H5C 109.5
H5B C5 H5C 109.5
Si1 C6 H6A 109.5
Si1 C6 H6B 109.5
H6A C6 H6B 109.5
Si1 C6 H6C 109.5
H6A C6 H6C 109.5
H6B C6 H6C 109.5
Si2 C7 H7A 109.5
Si2 C7 H7B 109.5
H7A C7 H7B 109.5
Si2 C7 H7C 109.5
H7A C7 H7C 109.5
H7B C7 H7C 109.5
Si2 C8 H8A 109.5
Si2 C8 H8B 109.5
H8A C8 H8B 109.5
Si2 C8 H8C 109.5
H8A C8 H8C 109.5
H8B C8 H8C 109.5
Si2 C9 H9A 109.5
Si2 C9 H9B 109.5
H9A C9 H9B 109.5
Si2 C9 H9C 109.5
H9A C9 H9C 109.5
H9B C9 H9C 109.5
N1 C10 C15 112.10(10)
N1 C10 C11 111.94(11)
C15 C10 C11 109.55(11)
N1 C10 H10 107.7
C15 C10 H10 107.7
C11 C10 H10 107.7
C12 C11 C10 110.55(11)
C12 C11 H11A 109.5
C10 C11 H11A 109.5
C12 C11 H11B 109.5
C10 C11 H11B 109.5
H11A C11 H11B 108.1
C13 C12 C11 110.85(12)
C13 C12 H12A 109.5
C11 C12 H12A 109.5
C13 C12 H12B 109.5
C11 C12 H12B 109.5
H12A C12 H12B 108.1
C14 C13 C12 111.25(12)
C14 C13 H13A 109.4
C12 C13 H13A 109.4
C14 C13 H13B 109.4
C12 C13 H13B 109.4
H13A C13 H13B 108.0
C13 C14 C15 111.53(12)
C13 C14 H14A 109.3
C15 C14 H14A 109.3
C13 C14 H14B 109.3
C15 C14 H14B 109.3
H14A C14 H14B 108.0
C10 C15 C14 111.30(11)
C10 C15 H15A 109.4
C14 C15 H15A 109.4
C10 C15 H15B 109.4
C14 C15 H15B 109.4
H15A C15 H15B 108.0
N2 C16 C21 113.03(12)
N2 C16 C17 115.77(13)
C21 C16 C17 108.06(12)
N2 C16 H16 106.5
C21 C16 H16 106.5
C17 C16 H16 106.5
C18 C17 C16 110.14(15)
C18 C17 H17A 109.6
C16 C17 H17A 109.6
C18 C17 H17B 109.6
C16 C17 H17B 109.6
H17A C17 H17B 108.1
C19 C18 C17 110.83(15)
C19 C18 H18A 109.5
C17 C18 H18A 109.5
C19 C18 H18B 109.5
C17 C18 H18B 109.5
H18A C18 H18B 108.1
C20 C19 C18 110.97(15)
C20 C19 H19A 109.4
C18 C19 H19A 109.4
C20 C19 H19B 109.4
C18 C19 H19B 109.4
H19A C19 H19B 108.0
C19 C20 C21 111.27(16)
C19 C20 H20A 109.4
C21 C20 H20A 109.4
C19 C20 H20B 109.4
C21 C20 H20B 109.4
H20A C20 H20B 108.0
C20 C21 C16 111.81(15)
C20 C21 H21A 109.3
C16 C21 H21A 109.3
C20 C21 H21B 109.3
C16 C21 H21B 109.3
H21A C21 H21B 107.9
C23 C22 C26 108.23(14)
C23 C22 Zr1 74.07(8)
C26 C22 Zr1 73.48(9)
C23 C22 H22 125.6
C26 C22 H22 125.6
Zr1 C22 H22 125.6
C22 C23 C24 108.03(14)
C22 C23 Zr1 74.10(9)
C24 C23 Zr1 73.44(8)
C22 C23 H23 125.7
C24 C23 H23 125.7
Zr1 C23 H23 125.7
C25 C24 C23 107.57(14)
C25 C24 Zr1 74.67(8)
C23 C24 Zr1 74.14(8)
C25 C24 H24 125.7
C23 C24 H24 125.7
Zr1 C24 H24 125.7
C24 C25 C26 108.35(14)
C24 C25 Zr1 73.36(8)
C26 C25 Zr1 73.27(9)
C24 C25 H25 125.6
C26 C25 H25 125.6
Zr1 C25 H25 125.6
C25 C26 C22 107.77(14)
C25 C26 Zr1 74.67(9)
C22 C26 Zr1 74.30(9)
C25 C26 H26 125.6
C22 C26 H26 125.6
Zr1 C26 H26 125.6
C28 C27 C31 108.13(13)
C28 C27 Zr1 75.10(8)
C31 C27 Zr1 73.95(8)
C28 C27 H27 125.5
C31 C27 H27 125.5
Zr1 C27 H27 125.5
C27 C28 C29 107.77(14)
C27 C28 Zr1 72.76(8)
C29 C28 Zr1 74.16(9)
C27 C28 H28 125.8
C29 C28 H28 125.8
Zr1 C28 H28 125.8
C30 C29 C28 108.17(14)
C30 C29 Zr1 73.96(8)
C28 C29 Zr1 73.81(8)
C30 C29 H29 125.6
C28 C29 H29 125.6
Zr1 C29 H29 125.6
C31 C30 C29 108.29(13)
C31 C30 Zr1 72.95(8)
C29 C30 Zr1 74.15(8)
C31 C30 H30 125.6
C29 C30 H30 125.6
Zr1 C30 H30 125.6
C30 C31 C27 107.63(14)
C30 C31 Zr1 74.99(8)
C27 C31 Zr1 73.48(8)
C30 C31 H31 125.7
C27 C31 H31 125.7
Zr1 C31 H31 125.7

loop_
_geom_bond_atom_site_label_1
_geom_bond_atom_site_label_2
_geom_bond_distance
Zr1 N1 2.1824(11)
Zr1 C1 2.3011(13)
Zr1 C2 2.3334(13)
Zr1 C27 2.5282(14)
Zr1 C3 2.5286(13)
Zr1 C31 2.5342(14)
Zr1 C26 2.5412(15)
Zr1 C24 2.5424(14)
Zr1 C23 2.5514(14)
Zr1 C22 2.5518(15)
Zr1 C28 2.5582(14)
Zr1 C25 2.5591(14)
Si1 C1 1.8562(14)
Si1 C6 1.8636(16)
Si1 C4 1.8705(16)
Si1 C5 1.8718(16)
Si2 N2 1.7638(11)
Si2 C7 1.8661(16)
Si2 C9 1.8703(17)
Si2 C8 1.8714(16)
N1 C3 1.3609(16)
N1 C10 1.4662(16)
N2 C3 1.4203(17)
N2 C16 1.4857(17)
C1 C2 1.2902(19)
C2 C3 1.3953(19)
C4 H4A 0.9800
C4 H4B 0.9800
C4 H4C 0.9800
C5 H5A 0.9800
C5 H5B 0.9800
C5 H5C 0.9800
C6 H6A 0.9800
C6 H6B 0.9800
C6 H6C 0.9800
C7 H7A 0.9800
C7 H7B 0.9800
C7 H7C 0.9800
C8 H8A 0.9800
C8 H8B 0.9800
C8 H8C 0.9800
C9 H9A 0.9800
C9 H9B 0.9800
C9 H9C 0.9800
C10 C15 1.5291(18)
C10 C11 1.5324(19)
C10 H10 1.0000
C11 C12 1.532(2)
C11 H11A 0.9900
C11 H11B 0.9900
C12 C13 1.530(2)
C12 H12A 0.9900
C12 H12B 0.9900
C13 C14 1.528(2)
C13 H13A 0.9900
C13 H13B 0.9900
C14 C15 1.532(2)
C14 H14A 0.9900
C14 H14B 0.9900
C15 H15A 0.9900
C15 H15B 0.9900
C16 C21 1.534(2)
C16 C17 1.536(2)
C16 H16 1.0000
C17 C18 1.535(3)
C17 H17A 0.9900
C17 H17B 0.9900
C18 C19 1.525(3)
C18 H18A 0.9900
C18 H18B 0.9900
C19 C20 1.525(3)
C19 H19A 0.9900
C19 H19B 0.9900
C20 C21 1.531(2)
C20 H20A 0.9900
C20 H20B 0.9900
C21 H21A 0.9900
C21 H21B 0.9900
C22 C23 1.399(2)
C22 C26 1.413(2)
C22 H22 1.0000
C23 C24 1.422(2)
C23 H23 1.0000
C24 C25 1.405(2)
C24 H24 1.0000
C25 C26 1.409(2)
C25 H25 1.0000
C26 H26 1.0000
C27 C28 1.408(2)
C27 C31 1.419(2)
C27 H27 1.0000
C28 C29 1.413(2)
C28 H28 1.0000
C29 C30 1.407(2)
C29 H29 1.0000
C30 C31 1.407(2)
C30 H30 1.0000
C31 H31 1.0000

loop_
_geom_torsion_atom_site_label_1
_geom_torsion_atom_site_label_2
_geom_torsion_atom_site_label_3
_geom_torsion_atom_site_label_4
_geom_torsion
C1 Zr1 N1 C3 -34.22(8)
C2 Zr1 N1 C3 -22.83(7)
C27 Zr1 N1 C3 53.69(8)
C31 Zr1 N1 C3 46.32(9)
C26 Zr1 N1 C3 -132.16(9)
C24 Zr1 N1 C3 -160.74(8)
C23 Zr1 N1 C3 -128.73(8)
C22 Zr1 N1 C3 -110.78(8)
C28 Zr1 N1 C3 84.84(8)
C25 Zr1 N1 C3 -167.33(7)
C1 Zr1 N1 C10 157.54(17)
C2 Zr1 N1 C10 168.93(18)
C27 Zr1 N1 C10 -114.55(17)
C3 Zr1 N1 C10 -168.2(2)
C31 Zr1 N1 C10 -121.92(16)
C26 Zr1 N1 C10 59.60(18)
C24 Zr1 N1 C10 31.02(17)
C23 Zr1 N1 C10 63.03(17)
C22 Zr1 N1 C10 80.98(17)
C28 Zr1 N1 C10 -83.40(17)
C25 Zr1 N1 C10 24.43(18)
C7 Si2 N2 C3 32.39(12)
C9 Si2 N2 C3 150.66(11)
C8 Si2 N2 C3 -88.99(11)
C7 Si2 N2 C16 -159.28(11)
C9 Si2 N2 C16 -41.00(13)
C8 Si2 N2 C16 79.34(13)
C6 Si1 C1 C2 51.04(18)
C4 Si1 C1 C2 170.08(17)
C5 Si1 C1 C2 -69.33(19)
C6 Si1 C1 Zr1 -149.42(12)
C4 Si1 C1 Zr1 -30.38(15)
C5 Si1 C1 Zr1 90.21(14)
N1 Zr1 C1 C2 18.94(9)
C27 Zr1 C1 C2 -77.70(9)
C3 Zr1 C1 C2 -0.50(8)
C31 Zr1 C1 C2 -109.82(9)
C26 Zr1 C1 C2 152.89(9)
C24 Zr1 C1 C2 106.36(9)
C23 Zr1 C1 C2 99.55(9)
C22 Zr1 C1 C2 125.88(9)
C28 Zr1 C1 C2 -70.46(10)
C25 Zr1 C1 C2 146.29(8)
N1 Zr1 C1 Si1 -147.24(13)
C2 Zr1 C1 Si1 -166.18(19)
C27 Zr1 C1 Si1 116.13(13)
C3 Zr1 C1 Si1 -166.67(14)
C31 Zr1 C1 Si1 84.00(13)
C26 Zr1 C1 Si1 -13.29(13)
C24 Zr1 C1 Si1 -59.81(15)
C23 Zr1 C1 Si1 -66.62(13)
C22 Zr1 C1 Si1 -40.29(12)
C28 Zr1 C1 Si1 123.37(12)
C25 Zr1 C1 Si1 -19.88(15)
Si1 C1 C2 C3 169.8(2)
Zr1 C1 C2 C3 1.8(3)
Si1 C1 C2 Zr1 167.95(16)
N1 Zr1 C2 C1 -158.33(10)
C27 Zr1 C2 C1 99.22(9)
C3 Zr1 C2 C1 179.17(13)
C31 Zr1 C2 C1 68.69(9)
C26 Zr1 C2 C1 -32.67(11)
C24 Zr1 C2 C1 -99.38(10)
C23 Zr1 C2 C1 -84.45(9)
C22 Zr1 C2 C1 -52.46(9)
C28 Zr1 C2 C1 121.62(9)
C25 Zr1 C2 C1 -60.37(13)
N1 Zr1 C2 C3 22.50(7)
C1 Zr1 C2 C3 -179.17(13)
C27 Zr1 C2 C3 -79.95(8)
C31 Zr1 C2 C3 -110.49(8)
C26 Zr1 C2 C3 148.16(8)
C24 Zr1 C2 C3 81.45(9)
C23 Zr1 C2 C3 96.37(8)
C22 Zr1 C2 C3 128.37(8)
C28 Zr1 C2 C3 -57.56(8)
C25 Zr1 C2 C3 120.45(11)
C10 N1 C3 C2 -148.45(12)
Zr1 N1 C3 C2 38.59(11)
C10 N1 C3 N2 32.71(19)
Zr1 N1 C3 N2 -140.25(12)
C10 N1 C3 Zr1 172.96(12)
C1 C2 C3 N1 -37.9(3)
Zr1 C2 C3 N1 -36.15(10)
C1 C2 C3 N2 141.0(3)
Zr1 C2 C3 N2 142.77(11)
C1 C2 C3 Zr1 -1.8(3)
C16 N2 C3 N1 41.70(18)
Si2 N2 C3 N1 -149.29(11)
C16 N2 C3 C2 -137.08(13)
Si2 N2 C3 C2 31.93(16)
C16 N2 C3 Zr1 -46.7(2)
Si2 N2 C3 Zr1 122.35(13)
C1 Zr1 C3 N1 141.80(9)
C2 Zr1 C3 N1 141.32(12)
C27 Zr1 C3 N1 -124.92(8)
C31 Zr1 C3 N1 -144.43(8)
C26 Zr1 C3 N1 85.79(11)
C24 Zr1 C3 N1 21.77(9)
C23 Zr1 C3 N1 51.64(8)
C22 Zr1 C3 N1 81.75(8)
C28 Zr1 C3 N1 -93.58(8)
C25 Zr1 C3 N1 22.30(13)
N1 Zr1 C3 C2 -141.32(12)
C1 Zr1 C3 C2 0.49(8)
C27 Zr1 C3 C2 93.77(8)
C31 Zr1 C3 C2 74.25(8)
C26 Zr1 C3 C2 -55.53(12)
C24 Zr1 C3 C2 -119.55(8)
C23 Zr1 C3 C2 -89.68(8)
C22 Zr1 C3 C2 -59.57(9)
C28 Zr1 C3 C2 125.10(8)
C25 Zr1 C3 C2 -119.02(11)
N1 Zr1 C3 N2 110.86(19)
C1 Zr1 C3 N2 -107.34(17)
C2 Zr1 C3 N2 -107.83(19)
C27 Zr1 C3 N2 -14.06(16)
C31 Zr1 C3 N2 -33.58(17)
C26 Zr1 C3 N2 -163.35(14)
C24 Zr1 C3 N2 132.63(16)
C23 Zr1 C3 N2 162.49(16)
C22 Zr1 C3 N2 -167.39(16)
C28 Zr1 C3 N2 17.28(16)
C25 Zr1 C3 N2 133.15(16)
C3 N1 C10 C15 -122.43(13)
Zr1 N1 C10 C15 43.7(2)
C3 N1 C10 C11 114.01(13)
Zr1 N1 C10 C11 -79.89(19)
N1 C10 C11 C12 -176.20(11)
C15 C10 C11 C12 58.81(15)
C10 C11 C12 C13 -58.01(16)
C11 C12 C13 C14 55.15(17)
C12 C13 C14 C15 -53.78(17)
N1 C10 C15 C14 177.63(11)
C11 C10 C15 C14 -57.47(15)
C13 C14 C15 C10 55.36(17)
C3 N2 C16 C21 119.94(13)
Si2 N2 C16 C21 -48.29(16)
C3 N2 C16 C17 -114.66(14)
Si2 N2 C16 C17 77.11(15)
N2 C16 C17 C18 172.16(13)
C21 C16 C17 C18 -59.94(16)
C16 C17 C18 C19 59.65(19)
C17 C18 C19 C20 -55.7(2)
C18 C19 C20 C21 53.6(2)
C19 C20 C21 C16 -56.0(2)
N2 C16 C21 C20 -172.00(13)
C17 C16 C21 C20 58.54(17)
N1 Zr1 C22 C23 -35.19(10)
C1 Zr1 C22 C23 -123.05(10)
C2 Zr1 C22 C23 -97.22(9)
C27 Zr1 C22 C23 179.10(9)
C3 Zr1 C22 C23 -68.99(10)
C31 Zr1 C22 C23 165.48(8)
C26 Zr1 C22 C23 115.09(13)
C24 Zr1 C22 C23 37.38(8)
C28 Zr1 C22 C23 98.38(16)
C25 Zr1 C22 C23 77.66(10)
N1 Zr1 C22 C26 -150.28(9)
C1 Zr1 C22 C26 121.86(10)
C2 Zr1 C22 C26 147.69(10)
C27 Zr1 C22 C26 64.01(14)
C3 Zr1 C22 C26 175.92(9)
C31 Zr1 C22 C26 50.39(11)
C24 Zr1 C22 C26 -77.71(10)
C23 Zr1 C22 C26 -115.09(13)
C28 Zr1 C22 C26 -16.71(19)
C25 Zr1 C22 C26 -37.43(9)
C26 C22 C23 C24 -0.06(17)
Zr1 C22 C23 C24 -66.15(10)
C26 C22 C23 Zr1 66.09(11)
N1 Zr1 C23 C22 146.01(10)
C1 Zr1 C23 C22 54.90(10)
C2 Zr1 C23 C22 87.17(9)
C27 Zr1 C23 C22 -173.4(7)
C3 Zr1 C23 C22 120.69(9)
C31 Zr1 C23 C22 -26.09(15)
C26 Zr1 C23 C22 -37.10(9)
C24 Zr1 C23 C22 -114.86(13)
C28 Zr1 C23 C22 -140.36(10)
C25 Zr1 C23 C22 -77.52(10)
N1 Zr1 C23 C24 -99.13(9)
C1 Zr1 C23 C24 169.76(9)
C2 Zr1 C23 C24 -157.97(9)
C27 Zr1 C23 C24 -58.5(8)
C3 Zr1 C23 C24 -124.44(9)
C31 Zr1 C23 C24 88.77(13)
C26 Zr1 C23 C24 77.76(10)
C22 Zr1 C23 C24 114.86(13)
C28 Zr1 C23 C24 -25.50(13)
C25 Zr1 C23 C24 37.34(9)
C22 C23 C24 C25 -1.18(16)
Zr1 C23 C24 C25 -67.77(10)
C22 C23 C24 Zr1 66.59(10)
N1 Zr1 C24 C25 -168.98(10)
C1 Zr1 C24 C25 101.05(10)
C2 Zr1 C24 C25 142.10(9)
C27 Zr1 C24 C25 -71.77(13)
C3 Zr1 C24 C25 179.49(9)
C31 Zr1 C24 C25 -20.32(13)
C26 Zr1 C24 C25 36.63(10)
C23 Zr1 C24 C25 113.79(13)
C22 Zr1 C24 C25 77.12(10)
C28 Zr1 C24 C25 -82.00(10)
N1 Zr1 C24 C23 77.23(9)
C1 Zr1 C24 C23 -12.74(11)
C2 Zr1 C24 C23 28.31(11)
C27 Zr1 C24 C23 174.44(9)
C3 Zr1 C24 C23 65.71(10)
C31 Zr1 C24 C23 -134.11(9)
C26 Zr1 C24 C23 -77.16(10)
C22 Zr1 C24 C23 -36.67(9)
C28 Zr1 C24 C23 164.21(9)
C25 Zr1 C24 C23 -113.79(13)
C23 C24 C25 C26 1.98(17)
Zr1 C24 C25 C26 -65.44(11)
C23 C24 C25 Zr1 67.41(10)
N1 Zr1 C25 C24 12.50(11)
C1 Zr1 C25 C24 -103.20(10)
C2 Zr1 C25 C24 -68.17(14)
C27 Zr1 C25 C24 137.51(9)
C3 Zr1 C25 C24 -0.88(15)
C31 Zr1 C25 C24 165.68(9)
C26 Zr1 C25 C24 -115.66(14)
C23 Zr1 C25 C24 -37.89(9)
C22 Zr1 C25 C24 -78.05(10)
C28 Zr1 C25 C24 109.82(9)
N1 Zr1 C25 C26 128.16(10)
C1 Zr1 C25 C26 12.46(12)
C2 Zr1 C25 C26 47.48(15)
C27 Zr1 C25 C26 -106.84(11)
C3 Zr1 C25 C26 114.78(12)
C31 Zr1 C25 C26 -78.66(10)
C24 Zr1 C25 C26 115.66(14)
C23 Zr1 C25 C26 77.77(11)
C22 Zr1 C25 C26 37.61(10)
C28 Zr1 C25 C26 -134.52(10)
C24 C25 C26 C22 -2.02(17)
Zr1 C25 C26 C22 -67.51(11)
C24 C25 C26 Zr1 65.49(10)
C23 C22 C26 C25 1.28(17)
Zr1 C22 C26 C25 67.76(11)
C23 C22 C26 Zr1 -66.48(10)
N1 Zr1 C26 C25 -73.06(12)
C1 Zr1 C26 C25 -169.91(10)
C2 Zr1 C26 C25 -153.09(9)
C27 Zr1 C26 C25 99.40(10)
C3 Zr1 C26 C25 -120.80(11)
C31 Zr1 C26 C25 108.14(10)
C24 Zr1 C26 C25 -36.52(9)
C23 Zr1 C26 C25 -77.30(10)
C22 Zr1 C26 C25 -113.94(14)
C28 Zr1 C26 C25 58.42(11)
N1 Zr1 C26 C22 40.88(12)
C1 Zr1 C26 C22 -55.97(10)
C2 Zr1 C26 C22 -39.14(11)
C27 Zr1 C26 C22 -146.66(9)
C3 Zr1 C26 C22 -6.86(15)
C31 Zr1 C26 C22 -137.92(9)
C24 Zr1 C26 C22 77.42(10)
C23 Zr1 C26 C22 36.64(9)
C28 Zr1 C26 C22 172.36(9)
C25 Zr1 C26 C22 113.94(14)
N1 Zr1 C27 C28 76.43(9)
C1 Zr1 C27 C28 168.05(9)
C2 Zr1 C27 C28 136.17(9)
C3 Zr1 C27 C28 102.79(9)
C31 Zr1 C27 C28 -114.31(13)
C26 Zr1 C27 C28 -98.08(10)
C24 Zr1 C27 C28 -17.72(14)
C23 Zr1 C27 C28 36.1(8)
C22 Zr1 C27 C28 -136.44(11)
C25 Zr1 C27 C28 -56.92(11)
N1 Zr1 C27 C31 -169.27(9)
C1 Zr1 C27 C31 -77.65(9)
C2 Zr1 C27 C31 -109.53(9)
C3 Zr1 C27 C31 -142.90(10)
C26 Zr1 C27 C31 16.23(12)
C24 Zr1 C27 C31 96.59(12)
C23 Zr1 C27 C31 150.4(7)
C22 Zr1 C27 C31 -22.13(15)
C28 Zr1 C27 C31 114.31(13)
C25 Zr1 C27 C31 57.39(11)
C31 C27 C28 C29 -0.71(16)
Zr1 C27 C28 C29 66.45(10)
C31 C27 C28 Zr1 -67.16(10)
N1 Zr1 C28 C27 -105.04(9)
C1 Zr1 C28 C27 -13.70(10)
C2 Zr1 C28 C27 -45.09(9)
C3 Zr1 C28 C27 -72.57(9)
C31 Zr1 C28 C27 37.65(8)
C26 Zr1 C28 C27 107.86(10)
C24 Zr1 C28 C27 169.11(8)
C23 Zr1 C28 C27 -176.23(9)
C22 Zr1 C28 C27 118.86(15)
C25 Zr1 C28 C27 135.98(9)
N1 Zr1 C28 C29 140.11(10)
C1 Zr1 C28 C29 -128.55(9)
C2 Zr1 C28 C29 -159.94(9)
C27 Zr1 C28 C29 -114.85(13)
C3 Zr1 C28 C29 172.58(10)
C31 Zr1 C28 C29 -77.20(10)
C26 Zr1 C28 C29 -6.99(12)
C24 Zr1 C28 C29 54.26(10)
C23 Zr1 C28 C29 68.92(13)
C22 Zr1 C28 C29 4.01(19)
C25 Zr1 C28 C29 21.13(11)
C27 C28 C29 C30 1.03(17)
Zr1 C28 C29 C30 66.55(10)
C27 C28 C29 Zr1 -65.51(10)
N1 Zr1 C29 C30 -158.93(9)
C1 Zr1 C29 C30 -41.53(12)
C2 Zr1 C29 C30 -87.35(11)
C27 Zr1 C29 C30 -77.83(10)
C3 Zr1 C29 C30 -123.28(9)
C31 Zr1 C29 C30 -36.82(9)
C26 Zr1 C29 C30 59.45(10)
C24 Zr1 C29 C30 112.94(9)
C23 Zr1 C29 C30 106.51(10)
C22 Zr1 C29 C30 66.93(11)
C28 Zr1 C29 C30 -114.92(14)
C25 Zr1 C29 C30 85.93(10)
N1 Zr1 C29 C28 -44.01(10)
C1 Zr1 C29 C28 73.39(11)
C2 Zr1 C29 C28 27.57(13)
C27 Zr1 C29 C28 37.09(9)
C3 Zr1 C29 C28 -8.37(11)
C31 Zr1 C29 C28 78.09(10)
C26 Zr1 C29 C28 174.37(10)
C24 Zr1 C29 C28 -132.14(10)
C23 Zr1 C29 C28 -138.57(9)
C22 Zr1 C29 C28 -178.15(9)
C25 Zr1 C29 C28 -159.15(10)
C28 C29 C30 C31 -0.96(17)
Zr1 C29 C30 C31 65.48(10)
C28 C29 C30 Zr1 -66.44(10)
N1 Zr1 C30 C31 -83.20(11)
C1 Zr1 C30 C31 34.78(10)
C2 Zr1 C30 C31 3.63(11)
C27 Zr1 C30 C31 -37.85(9)
C3 Zr1 C30 C31 -38.03(11)
C26 Zr1 C30 C31 125.75(10)
C24 Zr1 C30 C31 172.45(9)
C23 Zr1 C30 C31 146.46(9)
C22 Zr1 C30 C31 116.62(9)
C28 Zr1 C30 C31 -78.33(10)
C25 Zr1 C30 C31 158.54(10)
N1 Zr1 C30 C29 32.17(13)
C1 Zr1 C30 C29 150.14(9)
C2 Zr1 C30 C29 118.99(9)
C27 Zr1 C30 C29 77.51(10)
C3 Zr1 C30 C29 77.33(10)
C31 Zr1 C30 C29 115.36(13)
C26 Zr1 C30 C29 -118.89(10)
C24 Zr1 C30 C29 -72.19(10)
C23 Zr1 C30 C29 -98.18(10)
C22 Zr1 C30 C29 -128.02(9)
C28 Zr1 C30 C29 37.03(9)
C25 Zr1 C30 C29 -86.10(10)
C29 C30 C31 C27 0.52(17)
Zr1 C30 C31 C27 66.79(10)
C29 C30 C31 Zr1 -66.28(10)
C28 C27 C31 C30 0.12(16)
Zr1 C27 C31 C30 -67.81(10)
C28 C27 C31 Zr1 67.93(10)
N1 Zr1 C31 C30 127.68(9)
C1 Zr1 C31 C30 -146.78(10)
C2 Zr1 C31 C30 -177.02(9)
C27 Zr1 C31 C30 113.99(13)
C3 Zr1 C31 C30 151.27(9)
C26 Zr1 C31 C30 -53.43(10)
C24 Zr1 C31 C30 -10.69(13)
C23 Zr1 C31 C30 -62.31(14)
C22 Zr1 C31 C30 -77.92(10)
C28 Zr1 C31 C30 76.86(10)
C25 Zr1 C31 C30 -21.73(10)
N1 Zr1 C31 C27 13.69(11)
C1 Zr1 C31 C27 99.23(9)
C2 Zr1 C31 C27 68.99(9)
C3 Zr1 C31 C27 37.28(10)
C26 Zr1 C31 C27 -167.42(9)
C24 Zr1 C31 C27 -124.68(9)
C23 Zr1 C31 C27 -176.30(9)
C22 Zr1 C31 C27 168.09(9)
C28 Zr1 C31 C27 -37.13(9)
C25 Zr1 C31 C27 -135.72(9)
